data_4305042
loop_
_publ_author_name
'Francesco P. Intini'
'Renzo Cini'
'Gabriella Tamasi'
'Michael B. Hursthouse'
'Giovanni Natile'

_publ_contact_author_address 'Dipartimento Farmaco-Chimico Univ di Bari'
_publ_contact_author_email natile@farmchim.uniba.it
_publ_contact_author_fax '+39 080 5442 230'
_publ_contact_author_name 'Prof Giovanni Natile'
_publ_contact_author_phone '+39 080 5442 774'
_publ_section_title
;
NMR and X-ray Structural Characterization of a Cisplatin Analogue Able To
Slow Down the Pt-N7 Rotation of a Coordinated Guanine Base by a
Billion-Fold Times: 2,2'-Bipiperidine(dimethylmalonato)platinum(II)
Complex
;
_journal_name_full 'Inorganic Chemistry'
_journal_page_first 4909
_journal_page_last 4917
_journal_paper_doi 10.1021/ic800230p
_journal_volume 47
_journal_year 2008
_chemical_formula_moiety 'C15 H26 N2 O4 Pt, 4 (H2 O)'
_chemical_formula_sum 'C15 H34 N2 O8 Pt'
_chemical_formula_weight 565.52
_chemical_name_common '[Pt(II)(dmm)(bip)] 4H2O'
_chemical_name_systematic
;
 [Pt(II)(Dimethylmalonato)((+/-)2,2'-Bipiperidine)] Tetra-hydrate
;
_space_group_IT_number 12
_symmetry_cell_setting monoclinic
_symmetry_space_group_name_Hall '-C 2y'
_symmetry_space_group_name_H-M 'C 1 2/m 1'
_atom_sites_solution_hydrogens geom
_atom_sites_solution_primary direct
_atom_sites_solution_secondary difmap
_audit_creation_method SHELXL-97
_cell_angle_alpha 90.00
_cell_angle_beta 106.90(3)
_cell_angle_gamma 90.00
_cell_formula_units_Z 4
_cell_length_a 13.078(3)
_cell_length_b 15.063(3)
_cell_length_c 10.485(2)
_cell_measurement_reflns_used 2182
_cell_measurement_temperature 120(2)
_cell_measurement_theta_max 27.5
_cell_measurement_theta_min 2.9
_cell_volume 1976.3(8)
_computing_cell_refinement
;
 'DENZO (Otwinowski & Minor, 1997) & COLLECT (Hooft, R.W.W., 1998)' 
;
_computing_data_collection 'COLLECT (Hooft, R.W.W., 1998)'
_computing_data_reduction
;
 'DENZO (Otwinowski & Minor, 1997) & COLLECT (Hooft, R.W.W., 1998)' 
;
_computing_molecular_graphics 'ORTEP-32 (Farrugia, 1998)'
_computing_publication_material 'CIFTAB  (Sheldrick, 1997)'
_computing_structure_refinement 'SHELXL-97 (Sheldrick, 1997)'
_computing_structure_solution 'SHELXS-97 (Sheldrick, 1997)'
_diffrn_ambient_temperature 120(2)
_diffrn_detector_area_resol_mean 9.091
_diffrn_measured_fraction_theta_full 0.990
_diffrn_measured_fraction_theta_max 0.990
_diffrn_measurement_device_type
;
'Bruker-Nonius 95mm CCD camera on \k-goniostat' 
;
_diffrn_measurement_method '\f & \w scans'
_diffrn_radiation_monochromator graphite
_diffrn_radiation_source 'Bruker-Nonius FR591 rotating anode'
_diffrn_radiation_type MoK\a
_diffrn_radiation_wavelength 0.71073
_diffrn_reflns_av_R_equivalents 0.0227
_diffrn_reflns_av_sigmaI/netI 0.0224
_diffrn_reflns_limit_h_max 17
_diffrn_reflns_limit_h_min -17
_diffrn_reflns_limit_k_max 18
_diffrn_reflns_limit_k_min -19
_diffrn_reflns_limit_l_max 13
_diffrn_reflns_limit_l_min -13
_diffrn_reflns_number 8916
_diffrn_reflns_theta_full 27.57
_diffrn_reflns_theta_max 27.57
_diffrn_reflns_theta_min 3.26
_diffrn_standards_number 0
_exptl_absorpt_coefficient_mu 7.143
_exptl_absorpt_correction_T_max 0.492
_exptl_absorpt_correction_T_min 0.260
_exptl_absorpt_correction_type multi-scan
_exptl_absorpt_process_details 'SADABS V2.10 (Sheldrick, 2003)'
_exptl_crystal_colour Colorless
_exptl_crystal_density_diffrn 1.901
_exptl_crystal_density_method 'not measured'
_exptl_crystal_description Plate
_exptl_crystal_F_000 1120
_exptl_crystal_size_max 0.20
_exptl_crystal_size_mid 0.20
_exptl_crystal_size_min 0.10
_refine_diff_density_max 0.979
_refine_diff_density_min -1.073
_refine_diff_density_rms 0.105
_refine_ls_extinction_coef 0.00112(10)
_refine_ls_extinction_expression Fc^*^=kFc[1+0.001xFc^2^\l^3^/sin(2\q)]^-1/4^
_refine_ls_extinction_method 'SHELXL-97 (Sheldrick, 1997)'
_refine_ls_goodness_of_fit_ref 0.759
_refine_ls_hydrogen_treatment mixed
_refine_ls_matrix_type full
_refine_ls_number_parameters 218
_refine_ls_number_reflns 2350
_refine_ls_number_restraints 2
_refine_ls_restrained_S_all 0.760
_refine_ls_R_factor_all 0.0176
_refine_ls_R_factor_gt 0.0168
_refine_ls_shift/su_max 0.001
_refine_ls_shift/su_mean 0.000
_refine_ls_structure_factor_coef Fsqd
_refine_ls_weighting_details 'calc w=1/[\s^2^(Fo^2^)+(0.0343P)^2^+10.7076P] where P=(Fo^2^+2Fc^2^)/3'
_refine_ls_weighting_scheme calc
_refine_ls_wR_factor_gt 0.0418
_refine_ls_wR_factor_ref 0.0424
_reflns_number_gt 2288
_reflns_number_total 2350
_reflns_threshold_expression >2sigma(I)
_cod_data_source_file ic800230p-file003.cif
_cod_data_source_block pt1lab
_cod_depositor_comments
;
The following automatic conversions were performed:
'_symmetry_cell_setting' value 'Monoclinic' changed to 'monoclinic'
according to '/home/saulius/struct/CIF-dictionaries/cif_core.dic'
dictionary named 'cif_core.dic' version 2.4.1 from 2010-06-29.

Automatic conversion script
Id: cif_fix_enum 1527 2010-12-29 10:47:43Z saulius 
;
_cod_original_cell_volume 1976.3(7)
_cod_original_formula_sum 'C15 H34 N2 O8 Pt1'
_cod_database_code 4305042

loop_
_symmetry_equiv_pos_as_xyz
'x, y, z'
'-x, y, -z'
'x+1/2, y+1/2, z'
'-x+1/2, y+1/2, -z'
'-x, -y, -z'
'x, -y, z'
'-x+1/2, -y+1/2, -z'
'x+1/2, -y+1/2, z'

loop_
_atom_site_label
_atom_site_type_symbol
_atom_site_fract_x
_atom_site_fract_y
_atom_site_fract_z
_atom_site_U_iso_or_equiv
_atom_site_adp_type
_atom_site_occupancy
_atom_site_symmetry_multiplicity
_atom_site_calc_flag
_atom_site_refinement_flags
_atom_site_disorder_assembly
_atom_site_disorder_group
Pt Pt 0.858626(9) 0.0000 0.948389(11) 0.01367(7) Uani 1 2 d S . .
O1 O 0.8568(5) 0.0830(5) 0.7987(8) 0.0170(13) Uani 0.50 1 d P . .
O1A O 0.8284(5) 0.1015(5) 0.8118(7) 0.0143(12) Uani 0.50 1 d P . .
O2 O 0.77594(17) 0.13870(13) 0.60090(18) 0.0263(4) Uani 1 1 d . . .
O1W O 0.86191(18) 0.31055(15) 0.6578(2) 0.0290(4) Uani 1 1 d . . .
O2W O 0.6036(3) -0.09284(19) 1.1023(3) 0.0626(10) Uani 1 1 d D . .
N1 N 0.8962(5) -0.0913(4) 1.0907(6) 0.0179(12) Uani 0.50 1 d P . .
H1 H 0.9675 -0.0877 1.0997 0.021 Uiso 0.50 1 calc PR . .
N1A N 0.8556(5) -0.0839(4) 1.1017(6) 0.0148(11) Uani 0.50 1 d P . .
H1A H 0.7831 -0.0822 1.0821 0.018 Uiso 0.50 1 calc PR . .
C7 C 0.7791(2) 0.08273(18) 0.6873(2) 0.0197(5) Uani 1 1 d . . .
C8 C 0.7075(3) 0.0000 0.6536(3) 0.0145(6) Uani 1 2 d S . .
C9 C 0.6265(3) 0.0000 0.7350(4) 0.0231(8) Uani 1 2 d S . .
C10 C 0.6447(3) 0.0000 0.5070(4) 0.0193(7) Uani 1 2 d S . .
C2 C 0.9067(6) -0.0355(5) 1.2304(6) 0.0149(12) Uani 0.50 1 d P . .
H2 H 0.9842 -0.0279 1.2652 0.018 Uiso 0.50 1 calc PR . .
C2A C 0.8689(6) -0.0603(5) 1.2113(7) 0.0173(13) Uani 0.50 1 d P . .
H2A H 0.7952 -0.0546 1.2149 0.021 Uiso 0.50 1 calc PR . .
C3 C 0.8821(5) -0.0851(5) 1.3437(5) 0.0214(11) Uani 0.50 1 d P . .
H31 H 0.8058 -0.0834 1.3321 0.026 Uiso 0.50 1 calc PR . .
H32 H 0.9179 -0.0562 1.4275 0.026 Uiso 0.50 1 calc PR . .
C3A C 0.9162(5) -0.1217(5) 1.3281(6) 0.0216(12) Uani 0.50 1 d P . .
H3A1 H 0.8930 -0.1031 1.4038 0.026 Uiso 0.50 1 calc PR . .
H3A2 H 0.9936 -0.1180 1.3533 0.026 Uiso 0.50 1 calc PR . .
C4 C 0.9188(5) -0.1813(6) 1.3486(6) 0.0235(11) Uani 0.50 1 d P . .
H41 H 0.9963 -0.1831 1.3747 0.028 Uiso 0.50 1 calc PR . .
H42 H 0.8954 -0.2129 1.4157 0.028 Uiso 0.50 1 calc PR . .
C4A C 0.8816(6) -0.2169(5) 1.2920(10) 0.0258(12) Uani 0.50 1 d P . .
H4A1 H 0.9198 -0.2557 1.3639 0.031 Uiso 0.50 1 calc PR . .
H4A2 H 0.8059 -0.2224 1.2829 0.031 Uiso 0.50 1 calc PR . .
C5 C 0.8758(5) -0.2273(4) 1.2168(9) 0.0199(11) Uani 0.50 1 d P . .
H51 H 0.7993 -0.2353 1.1984 0.024 Uiso 0.50 1 calc PR . .
H52 H 0.9082 -0.2855 1.2213 0.024 Uiso 0.50 1 calc PR . .
C5A C 0.9019(5) -0.2464(4) 1.1649(7) 0.0274(12) Uani 0.50 1 d P . .
H5A1 H 0.8698 -0.3043 1.1400 0.033 Uiso 0.50 1 calc PR . .
H5A2 H 0.9783 -0.2521 1.1791 0.033 Uiso 0.50 1 calc PR . .
C6 C 0.8981(6) -0.1744(4) 1.1038(7) 0.0200(12) Uani 0.50 1 d P . .
H61 H 0.9687 -0.1927 1.1017 0.024 Uiso 0.50 1 calc PR . .
H62 H 0.8486 -0.1971 1.0226 0.024 Uiso 0.50 1 calc PR . .
C6A C 0.8569(7) -0.1820(5) 1.0534(8) 0.0278(15) Uani 0.50 1 d P . .
H6A1 H 0.7844 -0.1996 1.0062 0.033 Uiso 0.50 1 calc PR . .
H6A2 H 0.8989 -0.1850 0.9910 0.033 Uiso 0.50 1 calc PR . .
H91 H 0.654(3) 0.0000 0.832(4) 0.016(10) Uiso 1 2 d S . .
H92 H 0.584(3) -0.054(2) 0.712(4) 0.031(9) Uiso 1 1 d . . .
H101 H 0.691(4) 0.0000 0.454(5) 0.020(11) Uiso 1 2 d S . .
H102 H 0.600(2) -0.052(2) 0.486(3) 0.017(7) Uiso 1 1 d . . .
H1W1 H 0.827(3) 0.330(3) 0.589(4) 0.038(11) Uiso 1 1 d . . .
H1W2 H 0.841(3) 0.258(3) 0.655(4) 0.045(12) Uiso 1 1 d . . .
H2W2 H 0.610(4) -0.122(3) 1.177(3) 0.064(14) Uiso 1 1 d D . .
H2W1 H 0.5372(17) -0.096(4) 1.070(5) 0.070(18) Uiso 1 1 d D . .

loop_
_atom_site_aniso_label
_atom_site_aniso_U_11
_atom_site_aniso_U_22
_atom_site_aniso_U_33
_atom_site_aniso_U_23
_atom_site_aniso_U_13
_atom_site_aniso_U_12
Pt 0.01569(9) 0.01645(9) 0.00789(8) 0.000 0.00189(5) 0.000
O1 0.020(3) 0.017(3) 0.014(2) -0.001(2) 0.004(2) -0.007(2)
O1A 0.020(3) 0.015(3) 0.007(2) -0.0002(18) 0.003(2) -0.003(2)
O2 0.0382(11) 0.0217(9) 0.0139(8) 0.0054(7) -0.0004(8) -0.0092(8)
O1W 0.0361(12) 0.0210(10) 0.0221(10) 0.0018(8) -0.0036(9) -0.0001(9)
O2W 0.113(3) 0.0341(15) 0.0286(14) 0.0070(11) 0.0016(17) 0.0136(17)
N1 0.018(3) 0.022(3) 0.015(2) -0.0013(18) 0.007(2) -0.002(3)
N1A 0.017(3) 0.018(2) 0.010(2) 0.0030(17) 0.005(2) -0.002(2)
C7 0.0228(12) 0.0208(12) 0.0122(11) 0.0015(9) 0.0001(9) -0.0044(10)
C8 0.0148(15) 0.0144(15) 0.0134(15) 0.000 0.0026(12) 0.000
C9 0.0139(16) 0.034(2) 0.0198(19) 0.000 0.0023(14) 0.000
C10 0.0182(17) 0.0226(18) 0.0133(16) 0.000 -0.0011(13) 0.000
C2 0.017(3) 0.019(3) 0.008(3) -0.004(2) 0.003(2) -0.001(2)
C2A 0.018(3) 0.019(3) 0.015(3) 0.003(2) 0.006(3) 0.000(2)
C3 0.021(3) 0.030(3) 0.014(3) 0.001(2) 0.006(2) -0.002(3)
C3A 0.024(3) 0.027(4) 0.013(3) 0.006(3) 0.004(2) 0.002(3)
C4 0.029(3) 0.027(4) 0.015(3) 0.006(3) 0.007(3) 0.002(3)
C4A 0.031(3) 0.025(3) 0.020(4) 0.007(3) 0.006(3) -0.001(3)
C5 0.029(3) 0.017(3) 0.015(4) 0.000(3) 0.008(3) 0.000(2)
C5A 0.034(3) 0.021(3) 0.020(3) 0.005(2) -0.004(3) -0.002(2)
C6 0.025(3) 0.020(3) 0.016(3) -0.001(3) 0.008(3) -0.002(3)
C6A 0.039(4) 0.017(3) 0.021(4) 0.001(3) -0.001(3) -0.008(3)

loop_
_atom_type_symbol
_atom_type_description
_atom_type_scat_dispersion_real
_atom_type_scat_dispersion_imag
_atom_type_scat_source
C C 0.0033 0.0016 'International Tables Vol C Tables 4.2.6.8 and 6.1.1.4'
H H 0.0000 0.0000 'International Tables Vol C Tables 4.2.6.8 and 6.1.1.4'
N N 0.0061 0.0033 'International Tables Vol C Tables 4.2.6.8 and 6.1.1.4'
O O 0.0106 0.0060 'International Tables Vol C Tables 4.2.6.8 and 6.1.1.4'
Pt Pt -1.7033 8.3905 'International Tables Vol C Tables 4.2.6.8 and 6.1.1.4'

loop_
_geom_angle_atom_site_label_1
_geom_angle_atom_site_label_2
_geom_angle_atom_site_label_3
_geom_angle
_geom_angle_site_symmetry_1
_geom_angle_site_symmetry_3
_geom_angle_publ_flag
N1 Pt N1 87.8(4) 6 . ?
N1 Pt O1 95.8(3) 6 . ?
N1 Pt O1 165.2(2) . . ?
N1 Pt O1 165.2(2) 6 6 ?
N1 Pt O1 95.8(3) . 6 ?
O1 Pt O1 77.3(4) . 6 ?
N1 Pt O1A 175.2(3) 6 6 ?
N1 Pt O1A 87.9(3) . 6 ?
O1 Pt O1A 87.8(2) . 6 ?
O1 Pt O1A 14.51(16) 6 6 ?
N1 Pt O1A 87.9(3) 6 . ?
N1 Pt O1A 175.2(3) . . ?
O1 Pt O1A 14.51(16) . . ?
O1 Pt O1A 87.8(2) 6 . ?
O1A Pt O1A 96.3(4) 6 . ?
N1 Pt N1A 16.57(15) 6 6 ?
N1 Pt N1A 83.95(19) . 6 ?
O1 Pt N1A 103.4(3) . 6 ?
O1 Pt N1A 178.2(2) 6 6 ?
O1A Pt N1A 163.8(2) 6 6 ?
O1A Pt N1A 92.5(2) . 6 ?
N1 Pt N1A 83.95(19) 6 . ?
N1 Pt N1A 16.57(15) . . ?
O1 Pt N1A 178.2(2) . . ?
O1 Pt N1A 103.4(3) 6 . ?
O1A Pt N1A 92.5(2) 6 . ?
O1A Pt N1A 163.8(2) . . ?
N1A Pt N1A 75.9(3) 6 . ?
O1A O1 C7 78.8(16) . . ?
O1A O1 Pt 88.5(16) . . ?
C7 O1 Pt 121.9(5) . . ?
O1 O1A C7 78.5(16) . . ?
O1 O1A Pt 77.0(16) . . ?
C7 O1A Pt 118.3(5) . . ?
H1W1 O1W H1W2 103(4) . . ?
H2W2 O2W H2W1 98(5) . . ?
C6 N1 C2 114.4(6) . . ?
C6 N1 Pt 139.8(5) . . ?
C2 N1 Pt 104.6(4) . . ?
C6 N1 H1 93.4 . . ?
C2 N1 H1 93.4 . . ?
Pt N1 H1 93.4 . . ?
C2A N1A C6A 126.4(6) . . ?
C2A N1A Pt 123.5(5) . . ?
C6A N1A Pt 108.9(4) . . ?
C2A N1A H1A 93.5 . . ?
C6A N1A H1A 93.5 . . ?
Pt N1A H1A 93.5 . . ?
O2 C7 O1 120.5(4) . . ?
O2 C7 O1A 119.3(4) . . ?
O1 C7 O1A 22.7(3) . . ?
O2 C7 C8 119.9(2) . . ?
O1 C7 C8 118.1(4) . . ?
O1A C7 C8 119.7(4) . . ?
C10 C8 C7 110.30(18) . . ?
C10 C8 C7 110.30(18) . 6 ?
C7 C8 C7 108.3(3) . 6 ?
C10 C8 C9 107.8(3) . . ?
C7 C8 C9 110.08(19) . . ?
C7 C8 C9 110.08(19) 6 . ?
C8 C9 H91 118(2) . . ?
C8 C9 H92 107(2) . . ?
H91 C9 H92 105(2) . . ?
C8 C10 H101 111(3) . . ?
C8 C10 H102 109.9(18) . . ?
H101 C10 H102 109(2) . . ?
C3 C2 C2A 115.9(6) . 6 ?
C3 C2 N1 117.5(6) . . ?
C2A C2 N1 115.1(6) 6 . ?
C3 C2 H2 101.5 . . ?
C2A C2 H2 101.5 6 . ?
N1 C2 H2 101.5 . . ?
N1A C2A C3A 121.3(7) . . ?
N1A C2A C2 111.6(7) . 6 ?
C3A C2A C2 115.6(6) . 6 ?
N1A C2A H2A 101.4 . . ?
C3A C2A H2A 101.4 . . ?
C2 C2A H2A 101.4 6 . ?
C2 C3 C4 111.0(5) . . ?
C2 C3 H31 109.4 . . ?
C4 C3 H31 109.4 . . ?
C2 C3 H32 109.4 . . ?
C4 C3 H32 109.4 . . ?
H31 C3 H32 108.0 . . ?
C2A C3A C4A 110.7(5) . . ?
C2A C3A C5 92.2(4) . . ?
C4A C3A C5 21.9(3) . . ?
C2A C3A H3A1 109.5 . . ?
C4A C3A H3A1 109.5 . . ?
C5 C3A H3A1 129.0 . . ?
C2A C3A H3A2 109.5 . . ?
C4A C3A H3A2 109.5 . . ?
C5 C3A H3A2 106.8 . . ?
H3A1 C3A H3A2 108.1 . . ?
C5 C4 C3 112.2(5) . . ?
C5 C4 H41 109.2 . . ?
C3 C4 H41 109.2 . . ?
C5 C4 H42 109.2 . . ?
C3 C4 H42 109.2 . . ?
H41 C4 H42 107.9 . . ?
C5A C4A C3A 112.6(5) . . ?
C5A C4A H4A1 109.1 . . ?
C3A C4A H4A1 109.1 . . ?
C5A C4A H4A2 109.1 . . ?
C3A C4A H4A2 109.1 . . ?
H4A1 C4A H4A2 107.8 . . ?
C4 C5 C6 111.7(5) . . ?
C4 C5 C3A 27.2(3) . . ?
C6 C5 C3A 87.7(4) . . ?
C4 C5 H51 109.3 . . ?
C6 C5 H51 109.3 . . ?
C3A C5 H51 107.8 . . ?
C4 C5 H52 109.3 . . ?
C6 C5 H52 109.3 . . ?
C3A C5 H52 132.0 . . ?
H51 C5 H52 107.9 . . ?
C4A C5A C6A 111.7(6) . . ?
C4A C5A H5A1 109.3 . . ?
C6A C5A H5A1 109.3 . . ?
C4A C5A H5A2 109.3 . . ?
C6A C5A H5A2 109.3 . . ?
H5A1 C5A H5A2 108.0 . . ?
N1 C6 C5 127.0(6) . . ?
N1 C6 H61 105.6 . . ?
C5 C6 H61 105.6 . . ?
N1 C6 H62 105.6 . . ?
C5 C6 H62 105.6 . . ?
H61 C6 H62 106.1 . . ?
C5A C6A N1A 113.4(6) . . ?
C5A C6A H6A1 108.9 . . ?
N1A C6A H6A1 108.9 . . ?
C5A C6A H6A2 108.9 . . ?
N1A C6A H6A2 108.9 . . ?
H6A1 C6A H6A2 107.7 . . ?

loop_
_geom_bond_atom_site_label_1
_geom_bond_atom_site_label_2
_geom_bond_distance
_geom_bond_site_symmetry_2
_geom_bond_publ_flag
Pt N1 1.983(6) 6 ?
Pt N1 1.983(6) . ?
Pt O1 2.001(8) . ?
Pt O1 2.001(8) 6 ?
Pt O1A 2.053(7) 6 ?
Pt O1A 2.053(7) . ?
Pt N1A 2.053(6) 6 ?
Pt N1A 2.053(6) . ?
O1 O1A 0.515(6) . ?
O1 C7 1.307(8) . ?
O1A C7 1.308(8) . ?
O2 C7 1.229(3) . ?
O1W H1W1 0.79(4) . ?
O1W H1W2 0.84(5) . ?
O2W H2W2 0.88(2) . ?
O2W H2W1 0.837(19) . ?
N1 C6 1.259(9) . ?
N1 C2 1.659(8) . ?
N1 H1 0.9100 . ?
N1A C2A 1.167(9) . ?
N1A C6A 1.564(9) . ?
N1A H1A 0.9100 . ?
C7 C8 1.537(3) . ?
C8 C10 1.517(5) . ?
C8 C7 1.537(3) 6 ?
C8 C9 1.542(5) . ?
C9 H91 0.97(4) . ?
C9 H92 0.98(4) . ?
C10 H101 0.94(5) . ?
C10 H102 0.96(3) . ?
C2 C3 1.515(9) . ?
C2 C2A 1.519(10) 6 ?
C2 H2 0.9800 . ?
C2A C3A 1.515(9) . ?
C2A C2 1.519(10) 6 ?
C2A H2A 0.9800 . ?
C3 C4 1.523(9) . ?
C3 H31 0.9700 . ?
C3 H32 0.9700 . ?
C3A C4A 1.519(10) . ?
C3A C5 1.952(10) . ?
C3A H3A1 0.9700 . ?
C3A H3A2 0.9700 . ?
C4 C5 1.501(10) . ?
C4 H41 0.9700 . ?
C4 H42 0.9700 . ?
C4A C5A 1.500(11) . ?
C4A H4A1 0.9700 . ?
C4A H4A2 0.9700 . ?
C5 C6 1.525(9) . ?
C5 H51 0.9700 . ?
C5 H52 0.9700 . ?
C5A C6A 1.502(9) . ?
C5A H5A1 0.9700 . ?
C5A H5A2 0.9700 . ?
C6 H61 0.9700 . ?
C6 H62 0.9700 . ?
C6A H6A1 0.9700 . ?
C6A H6A2 0.9700 . ?
